data_1562948
loop_
_publ_author_name
'Komornicka, Dorota'
'Wo\/lcyrz, Marek'
'Pietraszko, Adam'

_publ_section_title
;
 Local structure of Rb2Li4(SeO4)3&#x00B7;2H2O by the modeling of X-ray
 diffuse scattering --- from average-structure to microdomain model
;
_journal_name_full 'Journal of Solid State Chemistry'
_journal_page_first 54
_journal_page_last 59
_journal_paper_doi 10.1016/j.jssc.2012.03.050
_journal_volume 192
_journal_year 2012
_chemical_formula_sum 'H4 Li4 O14 Rb2 Se3'
_chemical_formula_weight 663.61
_space_group_IT_number 14
_space_group_name_Hall '-P 2ybc'
_space_group_name_H-M_alt 'P 1 21/c 1'
_symmetry_cell_setting monoclinic
_symmetry_space_group_name_H-M 'P 1 21/c 1'
_atom_sites_solution_hydrogens geom
_atom_sites_solution_primary direct
_atom_sites_solution_secondary difmap
_audit_creation_method SHELXL-97
_cell_angle_alpha 90.00
_cell_angle_beta 93.18(3)
_cell_angle_gamma 90.00
_cell_formula_units_Z 2
_cell_length_a 5.2625(11)
_cell_length_b 5.1820(10)
_cell_length_c 26.762(5)
_cell_measurement_temperature 293(2)
_cell_volume 728.7(2)
_computing_cell_refinement 'CrysAlis v171.33.42'
_computing_data_collection 'CrysAlis v171.33.42'
_computing_data_reduction 'CrysAlis v171.33.42'
_computing_molecular_graphics DIAMOND
_computing_structure_refinement 'SHELXL-97 (Sheldrick, 1997)'
_computing_structure_solution 'SHELXS-97 (Sheldrick, 1990)'
_diffrn_ambient_temperature 293(2)
_diffrn_measured_fraction_theta_full 0.943
_diffrn_measured_fraction_theta_max 0.943
_diffrn_measurement_device_type KM4CDD
_diffrn_measurement_method "'CCD"
_diffrn_radiation_monochromator graphite
_diffrn_radiation_source 'fine-focus sealed tube'
_diffrn_radiation_type MoK\a
_diffrn_radiation_wavelength 0.71073
_diffrn_reflns_av_R_equivalents 0.0484
_diffrn_reflns_av_sigmaI/netI 0.0374
_diffrn_reflns_limit_h_max 6
_diffrn_reflns_limit_h_min -6
_diffrn_reflns_limit_k_max 6
_diffrn_reflns_limit_k_min -5
_diffrn_reflns_limit_l_max 34
_diffrn_reflns_limit_l_min -34
_diffrn_reflns_number 6922
_diffrn_reflns_theta_full 28.30
_diffrn_reflns_theta_max 28.30
_diffrn_reflns_theta_min 3.05
_exptl_absorpt_coefficient_mu 14.271
_exptl_absorpt_correction_T_max 1.544
_exptl_absorpt_correction_T_min 0.543
_exptl_absorpt_correction_type numerical
_exptl_crystal_colour COLORLESS
_exptl_crystal_density_diffrn 3.025
_exptl_crystal_density_method 'not measured'
_exptl_crystal_description PLATE
_exptl_crystal_F_000 608
_exptl_crystal_size_max 0.35
_exptl_crystal_size_mid 0.31
_exptl_crystal_size_min 0.11
_refine_diff_density_max 1.430
_refine_diff_density_min -1.538
_refine_diff_density_rms 0.204
_refine_ls_extinction_coef 0.00125(8)
_refine_ls_extinction_expression Fc^*^=kFc[1+0.001xFc^2^\l^3^/sin(2\q)]^-1/4^
_refine_ls_extinction_method SHELXL
_refine_ls_goodness_of_fit_ref 1.108
_refine_ls_hydrogen_treatment mixed
_refine_ls_matrix_type full
_refine_ls_number_parameters 146
_refine_ls_number_reflns 1696
_refine_ls_number_restraints 0
_refine_ls_restrained_S_all 1.108
_refine_ls_R_factor_all 0.0696
_refine_ls_R_factor_gt 0.0536
_refine_ls_shift/su_max 0.091
_refine_ls_shift/su_mean 0.045
_refine_ls_structure_factor_coef Fsqd
_refine_ls_weighting_details 'calc w=1/[\s^2^(Fo^2^)+(0.0150P)^2^+12.0000P] where P=(Fo^2^+2Fc^2^)/3'
_refine_ls_weighting_scheme calc
_refine_ls_wR_factor_gt 0.0894
_refine_ls_wR_factor_ref 0.0934
_reflns_number_gt 1395
_reflns_number_total 1696
_reflns_threshold_expression >2sigma(I)
_cod_data_source_file JSSC-2012-192-54.cif
_cod_data_source_block RLSO-RT
_cod_depositor_comments
;
The following automatic conversions were performed:

data item '_exptl_absorpt_correction_type' value 'NUMERICAL' was
changed to 'numerical' in accordance with the built-in table derived
from the CIF Core dictionary named 'cif_core.dic' version 2.4.5 last
updated on 2014-11-21.

data item '_symmetry_cell_setting' value 'MONOCLINIC' was changed to
'monoclinic' in accordance with the built-in table derived from the
CIF Core dictionary named 'cif_core.dic' version 2.4.5 last updated
on 2014-11-21.

Automatic conversion script
Id: cif_fix_values 8369 2020-08-20 11:38:08Z andrius 
;
_cod_original_cell_volume 728.7(3)
_cod_original_sg_symbol_H-M P2(1)/c
_cod_database_code 1562948

loop_
_symmetry_equiv_pos_as_xyz
'x, y, z'
'-x, y+1/2, -z+1/2'
'-x, -y, -z'
'x, -y-1/2, z-1/2'

loop_
_atom_site_label
_atom_site_type_symbol
_atom_site_fract_x
_atom_site_fract_y
_atom_site_fract_z
_atom_site_U_iso_or_equiv
_atom_site_adp_type
_atom_site_occupancy
_atom_site_symmetry_multiplicity
_atom_site_calc_flag
_atom_site_refinement_flags
_atom_site_disorder_assembly
_atom_site_disorder_group
Rb1 Rb 0.31789(5) 0.86194(5) 0.359294(10) 0.02641(6) Uani 1 1 d . . .
Se1 Se 0.17426(4) 0.87697(5) 0.185584(8) 0.01261(5) Uani 1 1 d . . .
Se2 Se 0.40406(8) 1.09512(9) 0.500122(16) 0.01339(10) Uani 0.50 1 d P . .
O11 O 0.2225(3) 1.1901(3) 0.18803(6) 0.0225(5) Uani 1 1 d . . .
O12 O -0.1283(3) 0.8166(3) 0.19140(6) 0.0209(5) Uani 1 1 d . . .
O13 O 0.3449(3) 0.7387(3) 0.23166(6) 0.0165(4) Uani 1 1 d . . .
O14 O 0.2618(3) 0.7639(4) 0.13249(7) 0.0254(5) Uani 1 1 d . . .
Li1 Li 0.3136(7) 1.3701(9) 0.24935(15) 0.0194(10) Uani 1 1 d . . .
Li2A Li 0.1140(19) 0.6888(17) 0.5665(3) 0.029(2) Uani 0.50 1 d P . .
Li2B Li 0.1888(17) 0.6052(17) 0.5638(3) 0.020(2) Uani 0.50 1 d P . .
O21A O 0.3121(6) 0.8800(6) 0.52216(12) 0.0179(8) Uani 0.50 1 d P . .
O21B O 0.3804(7) 0.7965(6) 0.52091(14) 0.0244(10) Uani 0.50 1 d P . .
O22 O 0.1954(7) 1.1412(8) 0.45427(13) 0.0286(10) Uani 0.50 1 d P . .
O23 O 0.3755(8) 1.2974(7) 0.54603(14) 0.0320(11) Uani 0.50 1 d P . .
O31 O 0.0332(7) 0.3063(7) 0.55777(14) 0.0277(10) Uani 0.50 1 d P . .
O32 O -0.1744(7) 0.5243(8) 0.55769(14) 0.0290(11) Uani 0.50 1 d P . .
H31A H 0.1286 0.1554 0.5559 0.076 Uiso 0.50 1 d P . .
H31B H -0.0872 0.2989 0.5312 0.076 Uiso 0.50 1 d P . .
H32A H -0.3138 0.6095 0.5462 0.076 Uiso 0.50 1 d P . .
H32B H -0.1523 0.3930 0.5326 0.076 Uiso 0.50 1 d P . .

loop_
_atom_site_aniso_label
_atom_site_aniso_U_11
_atom_site_aniso_U_22
_atom_site_aniso_U_33
_atom_site_aniso_U_23
_atom_site_aniso_U_13
_atom_site_aniso_U_12
Rb1 0.02436(11) 0.02363(12) 0.03133(12) 0.00175(11) 0.00219(10) -0.00120(11)
Se1 0.01037(8) 0.01112(9) 0.01626(9) 0.00023(9) 0.00003(7) -0.00020(9)
Se2 0.01272(17) 0.01015(19) 0.01734(19) -0.00066(18) 0.00123(16) 0.00099(18)
O11 0.0300(9) 0.0125(8) 0.0244(9) 0.0029(7) -0.0041(7) -0.0025(7)
O12 0.0106(7) 0.0277(9) 0.0245(8) -0.0053(8) 0.0011(6) -0.0067(7)
O13 0.0139(7) 0.0128(8) 0.0223(8) 0.0048(7) -0.0038(6) -0.0022(7)
O14 0.0279(9) 0.0281(9) 0.0207(8) -0.0034(8) 0.0066(7) 0.0069(8)
Li1 0.0175(17) 0.022(2) 0.0183(17) -0.0058(18) -0.0057(15) -0.0017(19)
Li2A 0.044(5) 0.013(4) 0.031(4) -0.009(4) 0.019(4) -0.006(4)
Li2B 0.039(4) 0.013(4) 0.008(3) -0.003(3) 0.008(3) 0.005(4)
O21A 0.0157(13) 0.0082(14) 0.0310(16) -0.0018(15) 0.0121(12) 0.0002(14)
O21B 0.0299(17) 0.0052(14) 0.0404(19) -0.0021(14) 0.0227(15) 0.0030(14)
O22 0.0231(16) 0.036(2) 0.0261(18) 0.0011(19) -0.0036(14) 0.0016(18)
O23 0.047(2) 0.0231(18) 0.0252(18) -0.0106(16) -0.0019(17) 0.0107(18)
O31 0.0302(18) 0.0241(19) 0.0284(19) 0.0022(16) -0.0005(16) 0.0008(16)
O32 0.036(2) 0.0248(19) 0.0260(18) -0.0036(16) -0.0013(16) -0.0052(17)

loop_
_atom_type_symbol
_atom_type_description
_atom_type_scat_dispersion_real
_atom_type_scat_dispersion_imag
_atom_type_scat_source
Li Li -0.0003 0.0001 'International Tables Vol C Tables 4.2.6.8 and 6.1.1.4'
H H 0.0000 0.0000 'International Tables Vol C Tables 4.2.6.8 and 6.1.1.4'
O O 0.0106 0.0060 'International Tables Vol C Tables 4.2.6.8 and 6.1.1.4'
Se Se -0.0929 2.2259 'International Tables Vol C Tables 4.2.6.8 and 6.1.1.4'
Rb Rb -0.9393 2.9676 'International Tables Vol C Tables 4.2.6.8 and 6.1.1.4'

loop_
_geom_angle_atom_site_label_1
_geom_angle_atom_site_label_2
_geom_angle_atom_site_label_3
_geom_angle
_geom_angle_site_symmetry_1
_geom_angle_site_symmetry_3
O12 Rb1 O11 108.59(5) 2 2_645
O12 Rb1 O22 85.39(8) 2 .
O11 Rb1 O22 136.72(8) 2_645 .
O12 Rb1 O14 72.78(5) 2 2_655
O11 Rb1 O14 67.94(5) 2_645 2_655
O22 Rb1 O14 78.43(8) . 2_655
O12 Rb1 O23 140.45(8) 2 3_676
O11 Rb1 O23 82.25(9) 2_645 3_676
O22 Rb1 O23 63.76(10) . 3_676
O14 Rb1 O23 77.02(9) 2_655 3_676
O12 Rb1 O31 111.41(8) 2 3_566
O11 Rb1 O31 139.92(8) 2_645 3_566
O22 Rb1 O31 50.80(10) . 3_566
O14 Rb1 O31 127.11(8) 2_655 3_566
O23 Rb1 O31 68.64(10) 3_676 3_566
O12 Rb1 O32 140.64(8) 2 3_566
O11 Rb1 O32 110.59(8) 2_645 3_566
O22 Rb1 O32 68.69(11) . 3_566
O14 Rb1 O32 126.41(8) 2_655 3_566
O23 Rb1 O32 50.92(10) 3_676 3_566
O31 Rb1 O32 29.33(10) 3_566 3_566
O12 Rb1 O11 76.20(5) 2 2_545
O11 Rb1 O11 119.00(6) 2_645 2_545
O22 Rb1 O11 103.96(8) . 2_545
O14 Rb1 O11 148.61(5) 2_655 2_545
O23 Rb1 O11 132.69(9) 3_676 2_545
O31 Rb1 O11 69.49(8) 3_566 2_545
O32 Rb1 O11 81.78(8) 3_566 2_545
O12 Rb1 O12 115.07(6) 2 2_545
O11 Rb1 O12 78.35(5) 2_645 2_545
O22 Rb1 O12 133.50(8) . 2_545
O14 Rb1 O12 145.86(5) 2_655 2_545
O23 Rb1 O12 104.29(8) 3_676 2_545
O31 Rb1 O12 82.72(8) 3_566 2_545
O32 Rb1 O12 70.11(8) 3_566 2_545
O11 Rb1 O12 49.13(4) 2_545 2_545
O12 Rb1 O13 73.69(5) 2 .
O11 Rb1 O13 56.04(5) 2_645 .
O22 Rb1 O13 158.93(8) . .
O14 Rb1 O13 97.33(5) 2_655 .
O23 Rb1 O13 135.89(8) 3_676 .
O31 Rb1 O13 135.27(8) 3_566 .
O32 Rb1 O13 127.30(8) 3_566 .
O11 Rb1 O13 69.03(5) 2_545 .
O12 Rb1 O13 57.49(4) 2_545 .
O12 Rb1 Li1 78.25(8) 2 2_645
O11 Rb1 Li1 32.45(7) 2_645 2_645
O22 Rb1 Li1 145.70(11) . 2_645
O14 Rb1 Li1 68.03(8) 2_655 2_645
O23 Rb1 Li1 113.15(10) 3_676 2_645
O31 Rb1 Li1 163.30(10) 3_566 2_645
O32 Rb1 Li1 138.59(10) 3_566 2_645
O11 Rb1 Li1 101.11(7) 2_545 2_645
O12 Rb1 Li1 80.79(8) 2_545 2_645
O13 Rb1 Li1 32.20(7) . 2_645
O12 Rb1 Se1 100.52(4) 2 2_545
O11 Rb1 Se1 103.26(4) 2_645 2_545
O22 Rb1 Se1 114.41(7) . 2_545
O14 Rb1 Se1 165.46(3) 2_655 2_545
O23 Rb1 Se1 114.15(8) 3_676 2_545
O31 Rb1 Se1 67.17(7) 3_566 2_545
O32 Rb1 Se1 66.93(7) 3_566 2_545
O11 Rb1 Se1 25.70(3) 2_545 2_545
O12 Rb1 Se1 25.78(3) 2_545 2_545
O13 Rb1 Se1 68.23(3) . 2_545
Li1 Rb1 Se1 98.22(7) 2_645 2_545
O14 Se1 O12 109.74(9) . .
O14 Se1 O11 109.86(9) . .
O12 Se1 O11 109.49(9) . .
O14 Se1 O13 109.14(9) . .
O12 Se1 O13 109.74(9) . .
O11 Se1 O13 108.85(8) . .
O14 Se1 Li1 101.84(10) . 2_645
O12 Se1 Li1 139.21(10) . 2_645
O11 Se1 Li1 82.10(10) . 2_645
O13 Se1 Li1 33.03(10) . 2_645
O14 Se1 Li1 134.39(10) . .
O12 Se1 Li1 107.63(10) . .
O11 Se1 Li1 31.02(10) . .
O13 Se1 Li1 81.15(10) . .
Li1 Se1 Li1 62.49(8) 2_645 .
O14 Se1 Li1 138.61(10) . 2_545
O12 Se1 Li1 29.30(9) . 2_545
O11 Se1 Li1 96.71(10) . 2_545
O13 Se1 Li1 90.48(9) . 2_545
Li1 Se1 Li1 113.08(12) 2_645 2_545
Li1 Se1 Li1 83.26(10) . 2_545
O14 Se1 Rb1 100.67(7) . 2
O12 Se1 Rb1 60.13(6) . 2
O11 Se1 Rb1 56.94(6) . 2
O13 Se1 Rb1 150.11(6) . 2
Li1 Se1 Rb1 138.00(9) 2_645 2
Li1 Se1 Rb1 76.42(8) . 2
Li1 Se1 Rb1 67.64(8) 2_545 2
O14 Se1 Rb1 72.37(7) . 2_545
O12 Se1 Rb1 42.22(6) . 2_545
O11 Se1 Rb1 142.56(6) . 2_545
O13 Se1 Rb1 105.08(6) . 2_545
Li1 Se1 Rb1 135.03(8) 2_645 2_545
Li1 Se1 Rb1 149.79(7) . 2_545
Li1 Se1 Rb1 67.36(8) 2_545 2_545
Rb1 Se1 Rb1 85.66(2) 2 2_545
O14 Se1 Rb1 74.42(7) . 2_655
O12 Se1 Rb1 146.84(6) . 2_655
O11 Se1 Rb1 43.11(6) . 2_655
O13 Se1 Rb1 98.98(6) . 2_655
Li1 Se1 Rb1 66.12(8) 2_645 2_655
Li1 Se1 Rb1 60.00(8) . 2_655
Li1 Se1 Rb1 139.66(8) 2_545 2_655
Rb1 Se1 Rb1 86.712(17) 2 2_655
Rb1 Se1 Rb1 143.817(13) 2_545 2_655
O14 Se1 Rb1 43.34(7) . 2_645
O12 Se1 Rb1 124.68(7) . 2_645
O11 Se1 Rb1 124.43(6) . 2_645
O13 Se1 Rb1 65.80(6) . 2_645
Li1 Se1 Rb1 65.85(8) 2_645 2_645
Li1 Se1 Rb1 124.46(7) . 2_645
Li1 Se1 Rb1 136.75(8) 2_545 2_645
Rb1 Se1 Rb1 143.975(12) 2 2_645
Rb1 Se1 Rb1 83.887(17) 2_545 2_645
Rb1 Se1 Rb1 81.796(19) 2_655 2_645
O21A Se2 O21B 144.21(19) . 3_676
O21A Se2 Se2 72.66(14) . 3_676
O21B Se2 Se2 71.63(14) 3_676 3_676
O21A Se2 O22 101.9(2) . .
O21B Se2 O22 99.5(2) 3_676 .
Se2 Se2 O22 123.71(15) 3_676 .
O21A Se2 O23 98.6(2) . .
O21B Se2 O23 98.9(2) 3_676 .
Se2 Se2 O23 123.31(15) 3_676 .
O22 Se2 O23 112.9(2) . .
O21A Se2 O21A 124.95(12) . 3_676
O21B Se2 O21A 19.43(18) 3_676 3_676
Se2 Se2 O21A 52.30(12) 3_676 3_676
O22 Se2 O21A 107.78(17) . 3_676
O23 Se2 O21A 110.30(19) . 3_676
O21A Se2 O21B 18.61(18) . .
O21B Se2 O21B 125.79(12) 3_676 .
Se2 Se2 O21B 54.16(13) 3_676 .
O22 Se2 O21B 109.4(2) . .
O23 Se2 O21B 109.71(19) . .
O21A Se2 O21B 106.43(17) 3_676 .
O21A Se2 Rb1 97.91(14) . .
O21B Se2 Rb1 78.11(15) 3_676 .
Se2 Se2 Rb1 80.02(4) 3_676 .
O22 Se2 Rb1 44.47(14) . .
O23 Se2 Rb1 154.70(14) . .
O21A Se2 Rb1 74.76(12) 3_676 .
O21B Se2 Rb1 91.60(13) . .
O21A Se2 Rb1 75.91(14) . 3_676
O21B Se2 Rb1 95.37(15) 3_676 3_676
Se2 Se2 Rb1 79.47(4) 3_676 3_676
O22 Se2 Rb1 155.50(14) . 3_676
O23 Se2 Rb1 45.00(14) . 3_676
O21A Se2 Rb1 92.57(12) 3_676 3_676
O21B Se2 Rb1 76.34(13) . 3_676
Rb1 Se2 Rb1 159.486(14) . 3_676
Se1 O11 Li1 122.89(16) . .
Se1 O11 Rb1 114.35(8) . 2_655
Li1 O11 Rb1 92.80(14) . 2_655
Se1 O11 Rb1 97.36(7) . 2
Li1 O11 Rb1 112.28(14) . 2
Rb1 O11 Rb1 119.00(6) 2_655 2
Se1 O12 Li1 126.11(15) . 2_545
Se1 O12 Rb1 115.22(8) . 2_545
Li1 O12 Rb1 109.19(15) 2_545 2_545
Se1 O12 Rb1 94.09(7) . 2
Li1 O12 Rb1 93.46(14) 2_545 2
Rb1 O12 Rb1 115.07(6) 2_545 2
Se1 O13 Li1 119.72(16) . 2_645
Se1 O13 Li1 123.37(14) . 1_545
Li1 O13 Li1 111.14(16) 2_645 1_545
Se1 O13 Rb1 127.10(8) . .
Li1 O13 Rb1 76.66(13) 2_645 .
Li1 O13 Rb1 86.21(13) 1_545 .
Se1 O14 Li2A 130.0(3) . 4_575
Se1 O14 Li2B 129.7(3) . 4_575
Li2A O14 Li2B 17.4(4) 4_575 4_575
Se1 O14 Rb1 115.09(8) . 2_645
Li2A O14 Rb1 114.4(3) 4_575 2_645
Li2B O14 Rb1 113.9(3) 4_575 2_645
O11 Li1 O12 121.2(2) . 2
O11 Li1 O13 103.5(2) . 2_655
O12 Li1 O13 103.6(2) 2 2_655
O11 Li1 O13 106.5(2) . 1_565
O12 Li1 O13 112.9(2) 2 1_565
O13 Li1 O13 108.1(2) 2_655 1_565
O11 Li1 Se1 130.26(19) . 2_655
O12 Li1 Se1 90.19(14) 2 2_655
O13 Li1 Se1 27.25(8) 2_655 2_655
O13 Li1 Se1 92.39(15) 1_565 2_655
O11 Li1 Se1 26.09(9) . .
O12 Li1 Se1 102.52(17) 2 .
O13 Li1 Se1 92.35(16) 2_655 .
O13 Li1 Se1 132.59(18) 1_565 .
Se1 Li1 Se1 118.71(14) 2_655 .
O11 Li1 Se1 107.57(16) . 2
O12 Li1 Se1 24.59(8) 2 2
O13 Li1 Se1 128.13(18) 2_655 2
O13 Li1 Se1 101.59(16) 1_565 2
Se1 Li1 Se1 113.08(12) 2_655 2
Se1 Li1 Se1 97.79(11) . 2
O11 Li1 Li1 121.1(2) . 2_655
O12 Li1 Li1 116.0(2) 2 2_655
O13 Li1 Li1 74.3(2) 2_655 2_655
O13 Li1 Li1 34.29(5) 1_565 2_655
Se1 Li1 Li1 58.91(14) 2_655 2_655
Se1 Li1 Li1 141.1(2) . 2_655
Se1 Li1 Li1 119.38(15) 2 2_655
O11 Li1 Li1 75.18(15) . 2_645
O12 Li1 Li1 102.08(19) 2 2_645
O13 Li1 Li1 34.57(15) 2_655 2_645
O13 Li1 Li1 135.6(2) 1_565 2_645
Se1 Li1 Li1 60.11(14) 2_655 2_645
Se1 Li1 Li1 58.60(8) . 2_645
Se1 Li1 Li1 120.55(16) 2 2_645
Li1 Li1 Li1 105.8(2) 2_655 2_645
O11 Li1 Rb1 54.75(11) . 2_655
O12 Li1 Rb1 170.8(2) 2 2_655
O13 Li1 Rb1 71.15(13) 2_655 2_655
O13 Li1 Rb1 76.17(13) 1_565 2_655
Se1 Li1 Rb1 87.90(9) 2_655 2_655
Se1 Li1 Rb1 70.71(8) . 2_655
Se1 Li1 Rb1 159.02(13) 2 2_655
Li1 Li1 Rb1 70.39(15) 2_655 2_655
Li1 Li1 Rb1 69.24(15) 2_645 2_655
O11 Li1 Rb1 162.29(19) . 1_565
O12 Li1 Rb1 56.92(12) 2 1_565
O13 Li1 Rb1 93.71(14) 2_655 1_565
O13 Li1 Rb1 63.34(12) 1_565 1_565
Se1 Li1 Rb1 66.60(8) 2_655 1_565
Se1 Li1 Rb1 159.41(13) . 1_565
Se1 Li1 Rb1 63.25(7) 2 1_565
Li1 Li1 Rb1 59.44(11) 2_655 1_565
Li1 Li1 Rb1 122.41(18) 2_645 1_565
Rb1 Li1 Rb1 129.82(12) 2_655 1_565
O11 Li1 Rb1 107.64(18) . .
O12 Li1 Rb1 43.36(11) 2 .
O13 Li1 Rb1 66.93(13) 2_655 .
O13 Li1 Rb1 145.68(17) 1_565 .
Se1 Li1 Rb1 67.88(8) 2_655 .
Se1 Li1 Rb1 81.58(10) . .
Se1 Li1 Rb1 64.59(8) 2 .
Li1 Li1 Rb1 123.06(17) 2_655 .
Li1 Li1 Rb1 58.78(11) 2_645 .
Rb1 Li1 Rb1 128.01(12) 2_655 .
Rb1 Li1 Rb1 82.75(8) 1_565 .
Li2B Li2A O32 101.8(13) . .
Li2B Li2A O14 88.0(12) . 4_576
O32 Li2A O14 119.7(5) . 4_576
Li2B Li2A O22 149.9(14) . 3_576
O32 Li2A O22 57.6(3) . 3_576
O14 Li2A O22 120.6(5) 4_576 3_576
Li2B Li2A O21A 85.2(13) . .
O32 Li2A O21A 132.3(6) . .
O14 Li2A O21A 107.6(5) 4_576 .
O22 Li2A O21A 93.8(4) 3_576 .
Li2B Li2A O21B 68.7(12) . .
O32 Li2A O21B 133.8(5) . .
O14 Li2A O21B 105.5(5) 4_576 .
O22 Li2A O21B 108.1(5) 3_576 .
O21A Li2A O21B 16.49(16) . .
Li2B Li2A O31 53.9(12) . .
O32 Li2A O31 48.3(3) . .
O14 Li2A O31 107.6(4) 4_576 .
O22 Li2A O31 104.3(5) 3_576 .
O21A Li2A O31 123.6(5) . .
O21B Li2A O31 110.6(5) . .
Li2B Li2A O23 9.5(11) . 1_545
O32 Li2A O23 93.4(4) . 1_545
O14 Li2A O23 96.0(4) 4_576 1_545
O22 Li2A O23 140.7(5) 3_576 1_545
O21A Li2A O23 87.7(4) . 1_545
O21B Li2A O23 71.4(3) . 1_545
O31 Li2A O23 46.2(2) . 1_545
Li2B Li2A Rb1 155.9(13) . 3_576
O32 Li2A Rb1 80.3(3) . 3_576
O14 Li2A Rb1 70.7(3) 4_576 3_576
O22 Li2A Rb1 49.9(2) 3_576 3_576
O21A Li2A Rb1 111.4(3) . 3_576
O21B Li2A Rb1 126.8(4) . 3_576
O31 Li2A Rb1 121.2(4) . 3_576
O23 Li2A Rb1 159.1(4) 1_545 3_576
Li2B Li2A Rb1 90.1(13) . 3_676
O32 Li2A Rb1 157.7(4) . 3_676
O14 Li2A Rb1 41.2(2) 4_576 3_676
O22 Li2A Rb1 117.1(4) 3_576 3_676
O21A Li2A Rb1 66.8(3) . 3_676
O21B Li2A Rb1 68.1(3) . 3_676
O31 Li2A Rb1 137.0(4) . 3_676
O23 Li2A Rb1 99.5(3) 1_545 3_676
Rb1 Li2A Rb1 81.21(16) 3_576 3_676
Li2B Li2A Rb1 86.6(12) . 3_566
O32 Li2A Rb1 41.0(3) . 3_566
O14 Li2A Rb1 81.6(3) 4_576 3_566
O22 Li2A Rb1 88.6(3) 3_576 3_566
O21A Li2A Rb1 167.4(4) . 3_566
O21B Li2A Rb1 153.7(4) . 3_566
O31 Li2A Rb1 44.0(2) . 3_566
O23 Li2A Rb1 82.7(2) 1_545 3_566
Rb1 Li2A Rb1 79.53(18) 3_576 3_566
Rb1 Li2A Rb1 122.7(2) 3_676 3_566
Li2B Li2A H32A 119.0 . .
O32 Li2A H32A 19.6 . .
O14 Li2A H32A 125.4 4_576 .
O22 Li2A H32A 38.1 3_576 .
O21A Li2A H32A 120.3 . .
O21B Li2A H32A 127.8 . .
O31 Li2A H32A 66.9 . .
O23 Li2A H32A 109.8 1_545 .
Rb1 Li2A H32A 68.8 3_576 .
Rb1 Li2A H32A 149.7 3_676 .
Rb1 Li2A H32A 56.6 3_566 .
Li2B Li2A H32B 81.7 . .
O32 Li2A H32B 24.4 . .
O14 Li2A H32B 132.7 4_576 .
O22 Li2A H32B 72.1 3_576 .
O21A Li2A H32B 117.2 . .
O21B Li2A H32B 113.0 . .
O31 Li2A H32B 33.3 . .
O23 Li2A H32B 72.4 1_545 .
Rb1 Li2A H32B 104.3 3_576 .
Rb1 Li2A H32B 170.3 3_676 .
Rb1 Li2A H32B 52.0 3_566 .
H32A Li2A H32B 37.4 . .
Li2A Li2B O31 110.3(14) . .
Li2A Li2B O21B 94.0(13) . .
O31 Li2B O21B 132.9(5) . .
Li2A Li2B O21A 77.2(12) . .
O31 Li2B O21A 139.7(5) . .
O21B Li2B O21A 16.89(16) . .
Li2A Li2B O23 167.6(14) . 1_545
O31 Li2B O23 59.6(3) . 1_545
O21B Li2B O23 89.3(4) . 1_545
O21A Li2B O23 105.7(4) . 1_545
Li2A Li2B O32 60.9(12) . .
O31 Li2B O32 49.8(3) . .
O21B Li2B O32 128.6(5) . .
O21A Li2B O32 117.7(4) . .
O23 Li2B O32 107.9(4) 1_545 .
Li2A Li2B O14 74.6(12) . 4_576
O31 Li2B O14 117.0(4) . 4_576
O21B Li2B O14 107.9(4) . 4_576
O21A Li2B O14 103.2(4) . 4_576
O23 Li2B O14 115.7(4) 1_545 4_576
O32 Li2B O14 106.9(4) . 4_576
Li2A Li2B O22 23.1(11) . 3_576
O31 Li2B O22 94.6(4) . 3_576
O21B Li2B O22 93.6(4) . 3_576
O21A Li2B O22 77.9(3) . 3_576
O23 Li2B O22 144.8(4) 1_545 3_576
O32 Li2B O22 45.8(2) . 3_576
O14 Li2B O22 96.7(4) 4_576 3_576
Li2A Li2B Rb1 142.4(12) . 3_666
O31 Li2B Rb1 78.5(3) . 3_666
O21B Li2B Rb1 106.3(3) . 3_666
O21A Li2B Rb1 120.5(4) . 3_666
O23 Li2B Rb1 46.6(2) 1_545 3_666
O32 Li2B Rb1 120.9(3) . 3_666
O14 Li2B Rb1 69.2(2) 4_576 3_666
O22 Li2B Rb1 158.3(3) 3_576 3_666
Li2A Li2B Rb1 85.4(13) . 3_566
O31 Li2B Rb1 40.1(2) . 3_566
O21B Li2B Rb1 170.9(4) . 3_566
O21A Li2B Rb1 160.2(4) . 3_566
O23 Li2B Rb1 89.5(3) 1_545 3_566
O32 Li2B Rb1 43.7(2) . 3_566
O14 Li2B Rb1 80.7(3) 4_576 3_566
O22 Li2B Rb1 82.3(2) 3_576 3_566
Rb1 Li2B Rb1 79.23(15) 3_666 3_566
Li2A Li2B Rb1 81.9(12) . 3_676
O31 Li2B Rb1 152.7(4) . 3_676
O21B Li2B Rb1 67.3(3) . 3_676
O21A Li2B Rb1 65.6(2) . 3_676
O23 Li2B Rb1 110.4(3) 1_545 3_676
O32 Li2B Rb1 138.6(4) . 3_676
O14 Li2B Rb1 40.87(19) 4_576 3_676
O22 Li2B Rb1 102.9(3) 3_576 3_676
Rb1 Li2B Rb1 77.52(14) 3_666 3_676
Rb1 Li2B Rb1 121.54(18) 3_566 3_676
Li2A Li2B Rb1 21.0(11) . 3_576
O31 Li2B Rb1 107.7(4) . 3_576
O21B Li2B Rb1 108.5(3) . 3_576
O21A Li2B Rb1 92.2(3) . 3_576
O23 Li2B Rb1 161.9(4) 1_545 3_576
O32 Li2B Rb1 64.0(3) . 3_576
O14 Li2B Rb1 56.3(2) 4_576 3_576
O22 Li2B Rb1 40.65(16) 3_576 3_576
Rb1 Li2B Rb1 121.70(18) 3_666 3_576
Rb1 Li2B Rb1 73.62(14) 3_566 3_576
Rb1 Li2B Rb1 74.74(13) 3_676 3_576
Li2A Li2B H31B 98.1 . .
O31 Li2B H31B 21.7 . .
O21B Li2B H31B 119.2 . .
O21A Li2B H31B 120.9 . .
O23 Li2B H31B 69.9 1_545 .
O32 Li2B H31B 39.0 . .
O14 Li2B H31B 132.7 4_576 .
O22 Li2B H31B 78.3 3_576 .
Rb1 Li2B H31B 98.9 3_666 .
Rb1 Li2B H31B 52.0 3_566 .
Rb1 Li2B H31B 173.4 3_676 .
Rb1 Li2B H31B 102.9 3_576 .
Li2A Li2B H32B 83.1 . .
O31 Li2B H32B 33.7 . .
O21B Li2B H32B 119.0 . .
O21A Li2B H32B 115.7 . .
O23 Li2B H32B 84.9 1_545 .
O32 Li2B H32B 25.7 . .
O14 Li2B H32B 129.0 4_576 .
O22 Li2B H32B 63.2 3_576 .
Rb1 Li2B H32B 112.2 3_666 .
Rb1 Li2B H32B 51.8 3_566 .
Rb1 Li2B H32B 164.1 3_676 .
Rb1 Li2B H32B 89.4 3_576 .
H31B Li2B H32B 15.1 . .
O21B O21A Se2 111.0(5) . .
O21B O21A Se2 56.2(5) . 3_676
Se2 O21A Se2 55.05(12) . 3_676
O21B O21A Li2A 90.6(6) . .
Se2 O21A Li2A 156.5(4) . .
Se2 O21A Li2A 143.9(3) 3_676 .
O21B O21A Li2B 72.9(6) . .
Se2 O21A Li2B 170.5(3) . .
Se2 O21A Li2B 127.2(3) 3_676 .
Li2A O21A Li2B 17.7(4) . .
O21A O21B Se2 104.3(5) . 3_676
O21A O21B Se2 50.4(5) . .
Se2 O21B Se2 54.21(12) 3_676 .
O21A O21B Li2B 90.2(6) . .
Se2 O21B Li2B 159.3(4) 3_676 .
Se2 O21B Li2B 139.7(3) . .
O21A O21B Li2A 72.9(6) . .
Se2 O21B Li2A 165.1(4) 3_676 .
Se2 O21B Li2A 122.6(3) . .
Li2B O21B Li2A 17.3(4) . .
Se2 O22 O32 108.4(2) . 3_576
Se2 O22 Li2A 145.3(4) . 3_576
O32 O22 Li2A 56.6(3) 3_576 3_576
Se2 O22 Li2B 138.7(3) . 3_576
O32 O22 Li2B 52.5(3) 3_576 3_576
Li2A O22 Li2B 7.0(3) 3_576 3_576
Se2 O22 Rb1 113.52(18) . .
O32 O22 Rb1 109.4(2) 3_576 .
Li2A O22 Rb1 101.2(3) 3_576 .
Li2B O22 Rb1 107.7(2) 3_576 .
Se2 O23 Li2B 141.4(3) . 1_565
Se2 O23 Li2A 139.0(3) . 1_565
Li2B O23 Li2A 2.9(3) 1_565 1_565
Se2 O23 Rb1 112.76(18) . 3_676
Li2B O23 Rb1 105.7(3) 1_565 3_676
Li2A O23 Rb1 107.9(2) 1_565 3_676
O32 O31 Li2B 71.7(4) . .
O32 O31 Li2A 56.1(3) . .
Li2B O31 Li2A 15.8(4) . .
O32 O31 Rb1 76.1(2) . 3_566
Li2B O31 Rb1 118.5(3) . 3_566
Li2A O31 Rb1 108.7(3) . 3_566
O32 O31 H31A 168.4 . .
Li2B O31 H31A 119.7 . .
Li2A O31 H31A 135.4 . .
Rb1 O31 H31A 98.5 3_566 .
O32 O31 H31B 65.4 . .
Li2B O31 H31B 113.8 . .
Li2A O31 H31B 105.0 . .
Rb1 O31 H31B 97.4 3_566 .
H31A O31 H31B 105.7 . .
O32 O31 H32B 38.0 . .
Li2B O31 H32B 94.6 . .
Li2A O31 H32B 82.1 . .
Rb1 O31 H32B 90.5 3_566 .
H31A O31 H32B 133.2 . .
H31B O31 H32B 27.5 . .
O31 O32 Li2A 75.6(4) . .
O31 O32 O22 138.0(3) . 3_576
Li2A O32 O22 65.8(3) . 3_576
O31 O32 Li2B 58.5(3) . .
Li2A O32 Li2B 17.2(4) . .
O22 O32 Li2B 81.7(3) 3_576 .
O31 O32 Rb1 74.5(2) . 3_566
Li2A O32 Rb1 117.5(3) . 3_566
O22 O32 Rb1 138.2(2) 3_576 3_566
Li2B O32 Rb1 110.6(3) . 3_566
O31 O32 H31B 35.4 . .
Li2A O32 H31B 99.4 . .
O22 O32 H31B 136.0 3_576 .
Li2B O32 H31B 83.1 . .
Rb1 O32 H31B 85.8 3_566 .
O31 O32 H32A 155.6 . .
Li2A O32 H32A 119.7 . .
O22 O32 H32A 54.0 3_576 .
Li2B O32 H32A 134.5 . .
Rb1 O32 H32A 109.6 3_566 .
H31B O32 H32A 120.2 . .
O31 O32 H32B 52.0 . .
Li2A O32 H32B 107.4 . .
O22 O32 H32B 125.0 3_576 .
Li2B O32 H32B 93.1 . .
Rb1 O32 H32B 95.0 3_566 .
H31B O32 H32B 16.9 . .
H32A O32 H32B 103.7 . .

loop_
_geom_bond_atom_site_label_1
_geom_bond_atom_site_label_2
_geom_bond_distance
_geom_bond_site_symmetry_2
Rb1 O12 2.8700(18) 2
Rb1 O11 2.9302(19) 2_645
Rb1 O22 3.025(4) .
Rb1 O14 3.0375(19) 2_655
Rb1 O23 3.042(4) 3_676
Rb1 O31 3.091(4) 3_566
Rb1 O32 3.114(4) 3_566
Rb1 O11 3.1757(19) 2_545
Rb1 O12 3.2668(19) 2_545
Rb1 O13 3.4856(18) .
Rb1 Li1 3.584(4) 2_645
Rb1 Se1 3.7578(7) 2_545
Se1 O14 1.6268(18) .
Se1 O12 1.6385(16) .
Se1 O11 1.6431(17) .
Se1 O13 1.6485(17) .
Se1 Li1 3.127(4) 2_645
Se1 Li1 3.137(4) .
Se1 Li1 3.181(4) 2_545
Se1 Rb1 3.7578(7) 2
Se1 Rb1 3.8637(7) 2_545
Se1 Rb1 3.9060(8) 2_655
Se1 Rb1 4.0080(8) 2_645
Se2 O21A 1.362(3) .
Se2 O21B 1.411(4) 3_676
Se2 Se2 1.4115(9) 3_676
Se2 O22 1.619(4) .
Se2 O23 1.628(4) .
Se2 O21A 1.644(3) 3_676
Se2 O21B 1.651(3) .
Se2 Rb1 3.9667(11) 3_676
O11 Li1 1.925(4) .
O11 Rb1 2.9302(19) 2_655
O11 Rb1 3.1757(19) 2
O12 Li1 1.927(4) 2_545
O12 Rb1 2.8700(18) 2_545
O12 Rb1 3.2668(19) 2
O13 Li1 1.963(4) 2_645
O13 Li1 1.977(5) 1_545
O14 Li2A 1.906(9) 4_575
O14 Li2B 1.976(8) 4_575
O14 Rb1 3.0375(19) 2_645
Li1 O12 1.927(4) 2
Li1 O13 1.963(4) 2_655
Li1 O13 1.977(5) 1_565
Li1 Se1 3.127(4) 2_655
Li1 Se1 3.181(4) 2
Li1 Li1 3.249(5) 2_655
Li1 Li1 3.249(5) 2_645
Li1 Rb1 3.584(4) 2_655
Li1 Rb1 3.892(4) 1_565
Li2A Li2B 0.592(12) .
Li2A O32 1.746(10) .
Li2A O14 1.906(9) 4_576
Li2A O22 1.907(10) 3_576
Li2A O21A 1.901(10) .
Li2A O21B 1.988(10) .
Li2A O31 2.038(10) .
Li2A O23 2.528(10) 1_545
Li2A Rb1 3.877(9) 3_576
Li2A Rb1 4.200(9) 3_676
Li2A Rb1 4.214(9) 3_566
Li2A H32A 2.3232 .
Li2A H32B 2.2353 .
Li2B O31 1.755(10) .
Li2B O21B 1.857(9) .
Li2B O21A 1.943(9) .
Li2B O23 1.947(10) 1_545
Li2B O32 1.955(10) .
Li2B O14 1.976(8) 4_576
Li2B O22 2.437(9) 3_576
Li2B Rb1 4.030(8) 3_666
Li2B Rb1 4.220(9) 3_566
Li2B Rb1 4.243(8) 3_676
Li2B Rb1 4.424(9) 3_576
Li2B H31B 2.2917 .
Li2B H32B 2.2279 .
O21A O21B 0.564(5) .
O21A Se2 1.644(3) 3_676
O21B Se2 1.411(4) 3_676
O22 O32 1.765(6) 3_576
O22 Li2A 1.907(10) 3_576
O22 Li2B 2.437(10) 3_576
O23 Li2B 1.947(10) 1_565
O23 Li2A 2.528(10) 1_565
O23 Rb1 3.042(4) 3_676
O31 O32 1.571(5) .
O31 Rb1 3.091(4) 3_566
O31 H31A 0.9324 .
O31 H31B 0.9265 .
O31 H32B 1.2390 .
O32 O22 1.765(6) 3_576
O32 Rb1 3.114(4) 3_566
O32 H31B 1.4539 .
O32 H32A 0.8958 .
O32 H32B 0.9677 .

loop_
_geom_hbond_atom_site_label_D
_geom_hbond_atom_site_label_H
_geom_hbond_atom_site_label_A
_geom_hbond_distance_DH
_geom_hbond_distance_HA
_geom_hbond_distance_DA
_geom_hbond_angle_DHA
_geom_hbond_site_symmetry_A
O31 H31B O21A 0.93 2.48 2.983(5) 114.5 ?
O31 H31B O21B 0.93 2.08 2.991(5) 166.9 3_566
O32 H32A O23 0.90 2.52 3.058(5) 119.3 3_576
O32 H32B O21B 0.97 2.07 2.848(5) 136.7 3_566
O32 H32B O21A 0.97 2.17 3.051(5) 150.3 3_566
